data_7122364
loop_
_publ_author_name
'Chaudhry, Mohammad'
'Lelj, Francesco'
'MacLachlan, Mark'

_publ_section_title
;
 Expanded Campestarene Hosts for Tetra- and Dinuclear Uranyl(VI) Complexes
;
_journal_name_full 'Chemical Communications'
_journal_paper_doi 10.1039/C8CC07269H
_journal_year 2018
_chemical_formula_moiety 'C42 H49 N2 O5 U'
_chemical_formula_sum 'C42 H49 N2 O5 U'
_chemical_formula_weight 899.86
_chemical_name_systematic 'UO2 4 tOct Ph'
_space_group_crystal_system tetragonal
_space_group_IT_number 88
_space_group_name_Hall '-I 4ad'
_space_group_name_H-M_alt 'I 41/a'
_symmetry_space_group_name_Hall '-I 4ad'
_symmetry_space_group_name_H-M 'I 41/a :2'
_atom_sites_solution_hydrogens geom
_audit_creation_date 2018-03-27
_audit_creation_method
;
Olex2 1.2
(compiled 2017.08.10 svn.r3458 for OlexSys, GUI svn.r5381)
;
_audit_update_record
;
2018-08-16 deposited with the CCDC.
2018-09-20 downloaded from the CCDC.
;
_cell_angle_alpha 90
_cell_angle_beta 90
_cell_angle_gamma 90
_cell_formula_units_Z 16
_cell_length_a 29.7978(13)
_cell_length_b 29.7978(13)
_cell_length_c 21.0965(10)
_cell_measurement_reflns_used 9986
_cell_measurement_temperature 90
_cell_measurement_theta_max 25.369
_cell_measurement_theta_min 2.27
_cell_volume 18731.8(15)
_computing_cell_refinement 'SAINT V8.38A (?, 2016)'
_computing_data_reduction 'SAINT V8.38A (?, 2016)'
_computing_molecular_graphics 'Olex2 (Dolomanov et al., 2009)'
_computing_publication_material 'Olex2 (Dolomanov et al., 2009)'
_computing_structure_refinement 'ShelXL (Sheldrick, 2015)'
_computing_structure_solution 'SHELXT 2014/5 (Sheldrick, 2014)'
_diffrn_ambient_temperature 90.0
_diffrn_measured_fraction_theta_full 1.000
_diffrn_measured_fraction_theta_max 0.997
_diffrn_measurement_device_type 'Bruker APEX-II CCD'
_diffrn_measurement_method '\f and \w scans'
_diffrn_radiation_type MoK\a
_diffrn_radiation_wavelength 0.71073
_diffrn_reflns_av_R_equivalents 0.0632
_diffrn_reflns_av_unetI/netI 0.0608
_diffrn_reflns_Laue_measured_fraction_full 1.000
_diffrn_reflns_Laue_measured_fraction_max 0.997
_diffrn_reflns_limit_h_max 35
_diffrn_reflns_limit_h_min -35
_diffrn_reflns_limit_k_max 34
_diffrn_reflns_limit_k_min -29
_diffrn_reflns_limit_l_max 25
_diffrn_reflns_limit_l_min -25
_diffrn_reflns_number 33974
_diffrn_reflns_point_group_measured_fraction_full 1.000
_diffrn_reflns_point_group_measured_fraction_max 0.997
_diffrn_reflns_theta_full 25.242
_diffrn_reflns_theta_max 25.371
_diffrn_reflns_theta_min 1.808
_exptl_absorpt_coefficient_mu 3.503
_exptl_absorpt_correction_T_max 0.7452
_exptl_absorpt_correction_T_min 0.5683
_exptl_absorpt_correction_type multi-scan
_exptl_absorpt_process_details
'SADABS-2016/2 (Bruker,2016/2) was used for absorption correction. wR2(int) was 0.1286 before and 0.0528 after correction. The Ratio of minimum to maximum transmission is 0.7626. The \l/2 correction factor is Not present.'
_exptl_crystal_colour 'metallic dark red'
_exptl_crystal_colour_lustre metallic
_exptl_crystal_colour_modifier dark
_exptl_crystal_colour_primary red
_exptl_crystal_density_diffrn 1.276
_exptl_crystal_description plate
_exptl_crystal_F_000 7152
_exptl_crystal_preparation 'UO2 salt mixed with my monomer in ethanol and refluxed.'
_exptl_crystal_recrystallization_method 'Vapour diffusion of pentane into acetone'
_exptl_crystal_size_max 0.55
_exptl_crystal_size_mid 0.42
_exptl_crystal_size_min 0.18
_refine_diff_density_max 3.584
_refine_diff_density_min -1.347
_refine_diff_density_rms 0.148
_refine_ls_extinction_method none
_refine_ls_goodness_of_fit_ref 1.034
_refine_ls_hydrogen_treatment constr
_refine_ls_matrix_type full
_refine_ls_number_parameters 548
_refine_ls_number_reflns 8591
_refine_ls_number_restraints 1222
_refine_ls_restrained_S_all 0.972
_refine_ls_R_factor_all 0.0898
_refine_ls_R_factor_gt 0.0520
_refine_ls_shift/su_max 0.002
_refine_ls_shift/su_mean 0.000
_refine_ls_structure_factor_coef Fsqd
_refine_ls_weighting_details 'w=1/[\s^2^(Fo^2^)+(0.0629P)^2^+204.7400P] where P=(Fo^2^+2Fc^2^)/3'
_refine_ls_weighting_scheme calc
_refine_ls_wR_factor_gt 0.1240
_refine_ls_wR_factor_ref 0.1479
_reflns_Friedel_coverage 0.000
_reflns_number_gt 5569
_reflns_number_total 8591
_reflns_threshold_expression 'I > 2\s(I)'
_cod_data_source_file c8cc07269h2.cif
_cod_data_source_block mm391_sq
_cod_original_cell_volume 18731.8(19)
_cod_database_code 7122364
_shelx_shelxl_version_number 2017/1
_shelx_space_group_comment
;
The symmetry employed for this shelxl refinement is uniquely defined
by the following loop, which should always be used as a source of
symmetry information in preference to the above space-group names.
They are only intended as comments.
;
_shelx_estimated_absorpt_t_max 0.571
_shelx_estimated_absorpt_t_min 0.249
_olex2_refinement_description
;
1. Fixed Uiso
 At 1.2 times of:
  All C(H) groups, All C(H,H) groups, All N(H) groups
 At 1.5 times of:
  All C(H,H,H) groups
2. Restrained distances
 C27-C51 = C28-C51 = C29-C51 = C29-C31 = C32-C31 = C30-C31 = C31-C33
 1.54 with sigma of 0.02
 C52-C51 = C53-C51 = C54-C51 = C54-C55 = C55-C57 = C58-C55 = C55-C56
 1.54 with sigma of 0.02
 C7-C5 = C6-C5 = C8-C5 = C9-C8 = C9-C10 = C9-C12 = C9-C11
 1.54 with sigma of 0.02
 C43-C44 = C43-C45 = C46-C43 = C46-C47 = C50-C47 = C49-C47 = C47-C48
 1.54 with sigma of 0.02
3. Uiso/Uaniso restraints and constraints
All non-hydrogen atoms have similar U: within 2A with sigma of 0.04 and sigma
for terminal atoms of 0.08
Uanis(C39) = Uanis(C37)
Uanis(C50) = Uanis(C47)
Uanis(C37) = Uanis(C38) = Uanis(C39)
Uanis(C12) = Uanis(C9) = Uanis(C10) = Uanis(C11)
4. Rigid body (RIGU) restrains
 All non-hydrogen atoms
 with sigma for 1-2 distances of 0.004 and sigma for 1-3 distances of 0.004
5. Others
 Sof(C52)=Sof(H52A)=Sof(H52B)=Sof(H52C)=Sof(C53)=Sof(H53A)=Sof(H53B)=Sof(H53C)=
 Sof(C54)=Sof(H54A)=Sof(H54B)=Sof(C55)=Sof(C56)=Sof(H56A)=Sof(H56B)=Sof(H56C)=
 Sof(C57)=Sof(H57A)=Sof(H57B)=Sof(H57C)=Sof(C58)=Sof(H58A)=Sof(H58B)=Sof(H58C)=
 1-FVAR(1)
 Sof(C27)=Sof(H27A)=Sof(H27B)=Sof(H27C)=Sof(C28)=Sof(H28A)=Sof(H28B)=Sof(H28C)=
 Sof(C29)=Sof(H29A)=Sof(H29B)=Sof(C30)=Sof(H30A)=Sof(H30B)=Sof(H30C)=Sof(C31)=
 Sof(C32)=Sof(H32A)=Sof(H32B)=Sof(H32C)=Sof(C33)=Sof(H33A)=Sof(H33B)=Sof(H33C)=
 FVAR(1)
 Sof(C43)=Sof(C44)=Sof(H44A)=Sof(H44B)=Sof(H44C)=Sof(C45)=Sof(H45A)=Sof(H45B)=
 Sof(H45C)=Sof(C46)=Sof(H46A)=Sof(H46B)=Sof(C47)=Sof(C48)=Sof(H48A)=Sof(H48B)=
 Sof(H48C)=Sof(C49)=Sof(H49A)=Sof(H49B)=Sof(H49C)=Sof(C50)=Sof(H50A)=Sof(H50B)=
 Sof(H50C)=1-FVAR(2)
 Sof(C5)=Sof(C6)=Sof(H6A)=Sof(H6B)=Sof(H6C)=Sof(C7)=Sof(H7A)=Sof(H7B)=Sof(H7C)=
 Sof(C8)=Sof(H8A)=Sof(H8B)=Sof(C9)=Sof(C10)=Sof(H10A)=Sof(H10B)=Sof(H10C)=
 Sof(C11)=Sof(H11A)=Sof(H11B)=Sof(H11C)=Sof(C12)=Sof(H12A)=Sof(H12B)=Sof(H12C)=
 FVAR(2)
6.a Secondary CH2 refined with riding coordinates:
 C8(H8A,H8B), C29(H29A,H29B), C46(H46A,H46B), C54(H54A,H54B)
6.b Aromatic/amide H refined with riding coordinates:
 N2(H2), C3(H3), C19(H19), C15(H15), C16(H16), C17(H17), C18(H18), C21(H21),
 C23(H23), C40(H40), C39(H39), C38(H38), C37(H37), C36(H36), C42(H42)
6.c Fitted hexagon refined as free rotating group:
 C19(C14,C15,C16,C17,C18), C35(C40,C39,C38,C37,C36)
6.d Idealised Me refined as rotating group:
 C6(H6A,H6B,H6C), C7(H7A,H7B,H7C), C10(H10A,H10B,H10C), C11(H11A,H11B,H11C),
 C12(H12A,H12B,H12C), C27(H27A,H27B,H27C), C28(H28A,H28B,H28C), C30(H30A,H30B,
 H30C), C32(H32A,H32B,H32C), C33(H33A,H33B,H33C), C44(H44A,H44B,H44C), C45(H45A,
 H45B,H45C), C48(H48A,H48B,H48C), C49(H49A,H49B,H49C), C50(H50A,H50B,H50C),
 C52(H52A,H52B,H52C), C53(H53A,H53B,H53C), C56(H56A,H56B,H56C), C57(H57A,H57B,
 H57C), C58(H58A,H58B,H58C)
;
_olex2_submission_special_instructions 'No special instructions were received'

loop_
_space_group_symop_operation_xyz
'x, y, z'
'-x+1/2, -y, z+1/2'
'-y+3/4, x+1/4, z+1/4'
'y+3/4, -x+3/4, z+3/4'
'x+1/2, y+1/2, z+1/2'
'-x+1, -y+1/2, z+1'
'-y+5/4, x+3/4, z+3/4'
'y+5/4, -x+5/4, z+5/4'
'-x, -y, -z'
'x-1/2, y, -z-1/2'
'y-3/4, -x-1/4, -z-1/4'
'-y-3/4, x-3/4, -z-3/4'
'-x+1/2, -y+1/2, -z+1/2'
'x, y+1/2, -z'
'y-1/4, -x+1/4, -z+1/4'
'-y-1/4, x-1/4, -z-1/4'

loop_
_atom_site_label
_atom_site_type_symbol
_atom_site_fract_x
_atom_site_fract_y
_atom_site_fract_z
_atom_site_U_iso_or_equiv
_atom_site_adp_type
_atom_site_occupancy
_atom_site_site_symmetry_order
_atom_site_calc_flag
_atom_site_refinement_flags_posn
_atom_site_refinement_flags_adp
_atom_site_refinement_flags_occupancy
_atom_site_disorder_assembly
_atom_site_disorder_group
U1 U 0.59468(2) 0.71103(2) 0.62830(2) 0.02878(12) Uani 1 1 d . U . . .
O1 O 0.60655(17) 0.64122(18) 0.6773(2) 0.0343(12) Uani 1 1 d . U . . .
O2 O 0.64959(17) 0.75873(18) 0.5764(2) 0.0359(12) Uani 1 1 d . U . . .
O3 O 0.55621(17) 0.77228(17) 0.5882(3) 0.0341(13) Uani 1 1 d . U . . .
O4 O 0.60244(17) 0.73805(17) 0.7027(3) 0.0341(12) Uani 1 1 d . U . . .
O5 O 0.58888(17) 0.68313(17) 0.5548(3) 0.0348(12) Uani 1 1 d . U . . .
N1 N 0.6789(2) 0.6888(2) 0.6373(3) 0.0348(14) Uani 1 1 d . U . . .
N2 N 0.6548(2) 0.8153(2) 0.4853(3) 0.0356(15) Uani 1 1 d . U . . .
H2 H 0.643891 0.803839 0.520521 0.043 Uiso 1 1 calc R . . . .
C1 C 0.6263(3) 0.6389(3) 0.7313(4) 0.0348(18) Uani 1 1 d . U . . .
C2 C 0.6705(3) 0.6579(3) 0.7420(4) 0.0381(18) Uani 1 1 d . U . . .
C3 C 0.6869(3) 0.6573(3) 0.8038(4) 0.046(2) Uani 1 1 d . U . . .
H3 H 0.715403 0.670564 0.811076 0.055 Uiso 1 1 calc R . . . .
C4 C 0.6649(3) 0.6390(3) 0.8556(5) 0.055(2) Uani 1 1 d . U . . .
C5 C 0.6904(9) 0.6408(11) 0.9217(17) 0.058(5) Uani 0.52(3) 1 d D U P A 1
C6 C 0.6629(10) 0.6141(12) 0.9698(18) 0.062(7) Uani 0.52(3) 1 d D U P A 1
H6A H 0.633077 0.627560 0.973980 0.093 Uiso 0.52(3) 1 calc GR . P A 1
H6B H 0.678142 0.614640 1.010989 0.093 Uiso 0.52(3) 1 calc GR . P A 1
H6C H 0.659980 0.582993 0.955328 0.093 Uiso 0.52(3) 1 calc GR . P A 1
C7 C 0.6939(15) 0.6909(12) 0.939(3) 0.066(8) Uani 0.52(3) 1 d D U P A 1
H7A H 0.718021 0.704881 0.914785 0.099 Uiso 0.52(3) 1 calc GR . P A 1
H7B H 0.700537 0.693684 0.984746 0.099 Uiso 0.52(3) 1 calc GR . P A 1
H7C H 0.665415 0.705869 0.929999 0.099 Uiso 0.52(3) 1 calc GR . P A 1
C8 C 0.7402(9) 0.6266(9) 0.9183(18) 0.060(5) Uani 0.52(3) 1 d D U P A 1
H8A H 0.754046 0.643607 0.883020 0.071 Uiso 0.52(3) 1 calc R . P A 1
H8B H 0.754742 0.637052 0.957789 0.071 Uiso 0.52(3) 1 calc R . P A 1
C9 C 0.7533(7) 0.5772(8) 0.9094(11) 0.069(4) Uani 0.52(3) 1 d D U P A 1
C10 C 0.7203(11) 0.5527(18) 0.8656(18) 0.069(4) Uani 0.52(3) 1 d D U P A 1
H10A H 0.689662 0.562415 0.875102 0.104 Uiso 0.52(3) 1 calc GR . P A 1
H10B H 0.722859 0.520241 0.872385 0.104 Uiso 0.52(3) 1 calc GR . P A 1
H10C H 0.727452 0.559701 0.821337 0.104 Uiso 0.52(3) 1 calc GR . P A 1
C11 C 0.7517(9) 0.5517(9) 0.9730(11) 0.069(4) Uani 0.52(3) 1 d D U P A 1
H11A H 0.779055 0.558061 0.997253 0.104 Uiso 0.52(3) 1 calc GR . P A 1
H11B H 0.749653 0.519415 0.964849 0.104 Uiso 0.52(3) 1 calc GR . P A 1
H11C H 0.725459 0.561501 0.997298 0.104 Uiso 0.52(3) 1 calc GR . P A 1
C12 C 0.8012(7) 0.5725(9) 0.8862(15) 0.069(4) Uani 0.52(3) 1 d D U P A 1
H12A H 0.801322 0.558531 0.844189 0.104 Uiso 0.52(3) 1 calc GR . P A 1
H12B H 0.818231 0.553764 0.915873 0.104 Uiso 0.52(3) 1 calc GR . P A 1
H12C H 0.815169 0.602275 0.883613 0.104 Uiso 0.52(3) 1 calc GR . P A 1
C13 C 0.6975(3) 0.6748(3) 0.6896(4) 0.0374(17) Uani 1 1 d . U . . .
C19 C 0.76937(17) 0.71668(15) 0.6959(3) 0.0399(19) Uani 1 1 d . U . . .
H19 H 0.753636 0.742653 0.682218 0.048 Uiso 1 1 calc R . . . .
C14 C 0.74724(13) 0.67571(18) 0.7000(3) 0.0411(19) Uani 1 1 d G U . . .
C15 C 0.77026(18) 0.63771(15) 0.7200(3) 0.051(2) Uani 1 1 d G U . . .
H15 H 0.755136 0.609712 0.722787 0.062 Uiso 1 1 calc R . . . .
C16 C 0.81541(18) 0.64067(17) 0.7360(3) 0.063(3) Uani 1 1 d G U . . .
H16 H 0.831146 0.614694 0.749751 0.076 Uiso 1 1 calc R . . . .
C17 C 0.83754(13) 0.6816(2) 0.7320(3) 0.055(2) Uani 1 1 d G U . . .
H17 H 0.868402 0.683655 0.742948 0.066 Uiso 1 1 calc R . . . .
C18 C 0.81452(17) 0.71964(16) 0.7119(3) 0.048(2) Uani 1 1 d G U . . .
H18 H 0.829647 0.747635 0.709182 0.057 Uiso 1 1 calc R . . . .
C20 C 0.7029(3) 0.7015(3) 0.5831(4) 0.0370(17) Uani 1 1 d . U . . .
C21 C 0.7393(3) 0.6788(3) 0.5577(4) 0.0419(19) Uani 1 1 d . U . . .
H21 H 0.750806 0.653448 0.579584 0.050 Uiso 1 1 calc R . . . .
C22 C 0.7595(3) 0.6920(3) 0.5010(5) 0.052(2) Uani 1 1 d . U . . .
C23 C 0.7418(3) 0.7297(3) 0.4701(4) 0.046(2) Uani 1 1 d . U . . .
H23 H 0.755569 0.739540 0.431921 0.055 Uiso 1 1 calc R . . . .
C24 C 0.7047(3) 0.7534(3) 0.4932(4) 0.0406(19) Uani 1 1 d . U . . .
C25 C 0.6840(3) 0.7394(3) 0.5513(4) 0.0344(17) Uani 1 1 d . U . . .
C27 C 0.8206(6) 0.6330(7) 0.5198(9) 0.075(6) Uani 0.595(13) 1 d D U P B 1
H27A H 0.832038 0.648531 0.557393 0.113 Uiso 0.595(13) 1 calc GR . P B 1
H27B H 0.845398 0.617286 0.498649 0.113 Uiso 0.595(13) 1 calc GR . P B 1
H27C H 0.797729 0.611156 0.532505 0.113 Uiso 0.595(13) 1 calc GR . P B 1
C28 C 0.8379(7) 0.7007(8) 0.4573(15) 0.098(8) Uani 0.595(13) 1 d D U P B 1
H28A H 0.826594 0.722173 0.425973 0.147 Uiso 0.595(13) 1 calc GR . P B 1
H28B H 0.863520 0.684373 0.439521 0.147 Uiso 0.595(13) 1 calc GR . P B 1
H28C H 0.847312 0.716756 0.495540 0.147 Uiso 0.595(13) 1 calc GR . P B 1
C29 C 0.7854(6) 0.6414(6) 0.4131(8) 0.076(4) Uani 0.595(13) 1 d D U P B 1
H29A H 0.782018 0.664645 0.379930 0.091 Uiso 0.595(13) 1 calc R . P B 1
H29B H 0.811517 0.622879 0.400441 0.091 Uiso 0.595(13) 1 calc R . P B 1
C30 C 0.7479(10) 0.5833(7) 0.3447(9) 0.092(7) Uani 0.595(13) 1 d D U P B 1
H30A H 0.748984 0.604025 0.308596 0.139 Uiso 0.595(13) 1 calc GR . P B 1
H30B H 0.721901 0.563466 0.340362 0.139 Uiso 0.595(13) 1 calc GR . P B 1
H30C H 0.775442 0.565356 0.345674 0.139 Uiso 0.595(13) 1 calc GR . P B 1
C31 C 0.7439(7) 0.6105(6) 0.4071(9) 0.077(5) Uani 0.595(13) 1 d D U P B 1
C32 C 0.7382(9) 0.5783(7) 0.4628(9) 0.077(6) Uani 0.595(13) 1 d D U P B 1
H32A H 0.765049 0.559533 0.466729 0.116 Uiso 0.595(13) 1 calc GR . P B 1
H32B H 0.711934 0.559164 0.455515 0.116 Uiso 0.595(13) 1 calc GR . P B 1
H32C H 0.733923 0.595509 0.501932 0.116 Uiso 0.595(13) 1 calc GR . P B 1
C33 C 0.7004(9) 0.6393(10) 0.3994(17) 0.087(7) Uani 0.595(13) 1 d D U P B 1
H33A H 0.692500 0.652797 0.440246 0.131 Uiso 0.595(13) 1 calc GR . P B 1
H33B H 0.675778 0.620147 0.384840 0.131 Uiso 0.595(13) 1 calc GR . P B 1
H33C H 0.705747 0.663128 0.368194 0.131 Uiso 0.595(13) 1 calc GR . P B 1
C34 C 0.6873(3) 0.7912(3) 0.4605(4) 0.0402(19) Uani 1 1 d . U . . .
C35 C 0.7072(2) 0.8044(2) 0.3977(3) 0.054(2) Uani 1 1 d . U . . .
C40 C 0.6959(3) 0.7799(2) 0.3441(3) 0.085(3) Uani 1 1 d G U . . .
H40 H 0.674583 0.756221 0.347056 0.103 Uiso 1 1 calc R . . . .
C39 C 0.7157(3) 0.7898(3) 0.2861(3) 0.112(3) Uani 1 1 d G U . . .
H39 H 0.707921 0.773013 0.249471 0.134 Uiso 1 1 calc R . . . .
C38 C 0.7469(3) 0.8244(3) 0.2818(3) 0.112(3) Uani 1 1 d G U . . .
H38 H 0.760385 0.831217 0.242172 0.134 Uiso 1 1 calc R . . . .
C37 C 0.7582(3) 0.8490(3) 0.3354(4) 0.112(3) Uani 1 1 d G U . . .
H37 H 0.779512 0.872628 0.332460 0.134 Uiso 1 1 calc R . . . .
C36 C 0.7384(3) 0.8390(2) 0.3934(3) 0.079(3) Uani 1 1 d G U . . .
H36 H 0.746174 0.855836 0.430047 0.094 Uiso 1 1 calc R . . . .
C41 C 0.6337(3) 0.8561(3) 0.4671(4) 0.0392(19) Uani 1 1 d . U . . .
C42 C 0.6318(3) 0.8741(3) 0.4065(4) 0.049(2) Uani 1 1 d . U . . .
H42 H 0.645098 0.858106 0.372319 0.059 Uiso 1 1 calc R . . . .
C43 C 0.6793(10) 0.6467(12) 0.9216(18) 0.062(5) Uani 0.48(3) 1 d D U P A 2
C44 C 0.6800(17) 0.6971(13) 0.937(3) 0.071(9) Uani 0.48(3) 1 d D U P A 2
H44A H 0.700254 0.712630 0.907924 0.106 Uiso 0.48(3) 1 calc GR . P A 2
H44B H 0.690446 0.701466 0.980820 0.106 Uiso 0.48(3) 1 calc GR . P A 2
H44C H 0.649625 0.709454 0.932833 0.106 Uiso 0.48(3) 1 calc GR . P A 2
C45 C 0.6464(12) 0.6299(15) 0.9723(19) 0.081(9) Uani 0.48(3) 1 d D U P A 2
H45A H 0.618846 0.647842 0.970552 0.121 Uiso 0.48(3) 1 calc GR . P A 2
H45B H 0.660153 0.632961 1.014239 0.121 Uiso 0.48(3) 1 calc GR . P A 2
H45C H 0.639219 0.598344 0.964345 0.121 Uiso 0.48(3) 1 calc GR . P A 2
C46 C 0.7270(11) 0.6272(11) 0.929(2) 0.076(6) Uani 0.48(3) 1 d D U P A 2
H46A H 0.746089 0.642775 0.897755 0.091 Uiso 0.48(3) 1 calc R . P A 2
H46B H 0.737720 0.636689 0.971523 0.091 Uiso 0.48(3) 1 calc R . P A 2
C47 C 0.7377(9) 0.5770(10) 0.9234(12) 0.085(6) Uani 0.48(3) 1 d D U P A 2
C48 C 0.7232(14) 0.5510(10) 0.9831(13) 0.098(10) Uani 0.48(3) 1 d D U P A 2
H48A H 0.737710 0.564132 1.020438 0.148 Uiso 0.48(3) 1 calc GR . P A 2
H48B H 0.732057 0.519510 0.978984 0.148 Uiso 0.48(3) 1 calc GR . P A 2
H48C H 0.690516 0.552967 0.987847 0.148 Uiso 0.48(3) 1 calc GR . P A 2
C49 C 0.7895(9) 0.5796(10) 0.929(2) 0.098(9) Uani 0.48(3) 1 d D U P A 2
H49A H 0.801769 0.593886 0.890781 0.148 Uiso 0.48(3) 1 calc GR . P A 2
H49B H 0.801750 0.549183 0.932824 0.148 Uiso 0.48(3) 1 calc GR . P A 2
H49C H 0.797627 0.597211 0.966267 0.148 Uiso 0.48(3) 1 calc GR . P A 2
C50 C 0.7283(15) 0.554(2) 0.8594(18) 0.085(6) Uani 0.48(3) 1 d D U P A 2
H50A H 0.696132 0.547081 0.855951 0.127 Uiso 0.48(3) 1 calc GR . P A 2
H50B H 0.745396 0.525705 0.856956 0.127 Uiso 0.48(3) 1 calc GR . P A 2
H50C H 0.737228 0.573586 0.824592 0.127 Uiso 0.48(3) 1 calc GR . P A 2
C51 C 0.8002(4) 0.6669(3) 0.4745(5) 0.068(3) Uani 1 1 d D U . . .
C52 C 0.8376(8) 0.6735(13) 0.5268(13) 0.093(8) Uani 0.405(13) 1 d D U P B 2
H52A H 0.844712 0.705483 0.530813 0.140 Uiso 0.405(13) 1 calc GR . P B 2
H52B H 0.864667 0.656969 0.514550 0.140 Uiso 0.405(13) 1 calc GR . P B 2
H52C H 0.826596 0.662131 0.567556 0.140 Uiso 0.405(13) 1 calc GR . P B 2
C53 C 0.8237(12) 0.6904(11) 0.4187(14) 0.073(8) Uani 0.405(13) 1 d D U P B 2
H53A H 0.803082 0.692291 0.382654 0.110 Uiso 0.405(13) 1 calc GR . P B 2
H53B H 0.850363 0.673196 0.406470 0.110 Uiso 0.405(13) 1 calc GR . P B 2
H53C H 0.832711 0.720706 0.431563 0.110 Uiso 0.405(13) 1 calc GR . P B 2
C54 C 0.7921(11) 0.6169(6) 0.4688(15) 0.085(6) Uani 0.405(13) 1 d D U P B 2
H54A H 0.780003 0.605851 0.509624 0.102 Uiso 0.405(13) 1 calc R . P B 2
H54B H 0.821307 0.601903 0.461771 0.102 Uiso 0.405(13) 1 calc R . P B 2
C55 C 0.7601(12) 0.6026(12) 0.4161(15) 0.096(8) Uani 0.405(13) 1 d D U P B 2
C56 C 0.7424(18) 0.5566(12) 0.438(2) 0.126(12) Uani 0.405(13) 1 d D U P B 2
H56A H 0.766992 0.534814 0.438228 0.189 Uiso 0.405(13) 1 calc GR . P B 2
H56B H 0.718812 0.546417 0.408992 0.189 Uiso 0.405(13) 1 calc GR . P B 2
H56C H 0.729980 0.559333 0.480913 0.189 Uiso 0.405(13) 1 calc GR . P B 2
C57 C 0.7172(15) 0.6288(17) 0.404(2) 0.106(11) Uani 0.405(13) 1 d D U P B 2
H57A H 0.699992 0.631071 0.443668 0.159 Uiso 0.405(13) 1 calc GR . P B 2
H57B H 0.699111 0.613346 0.372072 0.159 Uiso 0.405(13) 1 calc GR . P B 2
H57C H 0.724681 0.659016 0.389075 0.159 Uiso 0.405(13) 1 calc GR . P B 2
C58 C 0.7841(16) 0.5986(17) 0.3516(17) 0.124(12) Uani 0.405(13) 1 d D U P B 2
H58A H 0.794974 0.628199 0.338526 0.186 Uiso 0.405(13) 1 calc GR . P B 2
H58B H 0.762958 0.587158 0.319844 0.186 Uiso 0.405(13) 1 calc GR . P B 2
H58C H 0.809468 0.577891 0.355446 0.186 Uiso 0.405(13) 1 calc GR . P B 2

loop_
_atom_site_aniso_label
_atom_site_aniso_U_11
_atom_site_aniso_U_22
_atom_site_aniso_U_33
_atom_site_aniso_U_23
_atom_site_aniso_U_13
_atom_site_aniso_U_12
U1 0.02376(17) 0.02538(18) 0.03722(19) 0.00150(13) -0.00201(13) -0.00013(12)
O1 0.032(3) 0.035(3) 0.036(3) 0.001(2) -0.004(2) -0.005(2)
O2 0.031(3) 0.039(3) 0.039(3) 0.001(2) 0.003(2) 0.002(2)
O3 0.028(3) 0.029(3) 0.045(3) 0.005(2) 0.000(2) 0.000(2)
O4 0.028(3) 0.031(3) 0.043(3) 0.005(2) 0.000(2) -0.002(2)
O5 0.031(3) 0.031(3) 0.043(3) 0.007(2) -0.002(2) 0.006(2)
N1 0.026(3) 0.028(3) 0.050(4) 0.009(3) 0.000(3) 0.000(3)
N2 0.042(4) 0.035(4) 0.030(3) 0.004(3) 0.007(3) 0.002(3)
C1 0.036(4) 0.030(4) 0.038(4) 0.001(3) -0.007(3) 0.001(3)
C2 0.033(4) 0.036(5) 0.045(4) 0.001(4) -0.008(3) 0.000(3)
C3 0.045(5) 0.048(5) 0.045(4) -0.001(4) -0.012(4) -0.015(4)
C4 0.063(6) 0.055(6) 0.047(4) 0.011(4) -0.015(4) -0.022(5)
C5 0.054(11) 0.071(10) 0.049(7) 0.013(8) -0.011(8) -0.023(8)
C6 0.053(14) 0.078(17) 0.055(11) 0.021(13) -0.017(12) -0.023(12)
C7 0.07(2) 0.076(11) 0.056(17) 0.002(12) -0.003(17) -0.025(10)
C8 0.051(10) 0.071(8) 0.056(12) 0.012(8) -0.019(8) -0.024(8)
C9 0.049(7) 0.069(6) 0.090(9) 0.012(6) -0.018(7) -0.025(6)
C10 0.049(7) 0.069(6) 0.090(9) 0.012(6) -0.018(7) -0.025(6)
C11 0.049(7) 0.069(6) 0.090(9) 0.012(6) -0.018(7) -0.025(6)
C12 0.049(7) 0.069(6) 0.090(9) 0.012(6) -0.018(7) -0.025(6)
C13 0.032(4) 0.034(4) 0.046(4) 0.001(3) -0.008(3) 0.005(3)
C19 0.038(4) 0.042(4) 0.039(5) 0.000(4) -0.001(4) -0.003(3)
C14 0.037(4) 0.039(4) 0.047(5) 0.000(4) -0.009(4) 0.001(3)
C15 0.037(4) 0.043(5) 0.075(7) 0.010(5) -0.009(4) -0.003(4)
C16 0.041(5) 0.050(5) 0.097(8) 0.015(6) -0.020(5) 0.004(4)
C17 0.032(5) 0.059(5) 0.075(7) -0.002(5) -0.010(5) 0.002(4)
C18 0.031(4) 0.053(5) 0.060(6) -0.004(4) 0.001(4) -0.004(4)
C20 0.033(4) 0.037(4) 0.041(4) 0.001(3) -0.004(3) 0.000(3)
C21 0.037(4) 0.044(5) 0.046(5) -0.001(4) -0.001(3) 0.003(4)
C22 0.047(5) 0.053(5) 0.054(5) 0.004(4) 0.010(4) 0.012(4)
C23 0.046(5) 0.051(5) 0.040(5) 0.007(4) 0.008(4) 0.012(4)
C24 0.044(5) 0.043(5) 0.035(4) -0.002(3) 0.000(3) 0.006(3)
C25 0.033(4) 0.032(4) 0.039(4) 0.002(3) 0.002(3) -0.004(3)
C27 0.056(12) 0.068(12) 0.101(12) 0.009(10) 0.020(9) 0.026(9)
C28 0.058(12) 0.074(13) 0.16(2) 0.013(14) 0.040(15) 0.015(8)
C29 0.095(10) 0.047(9) 0.086(9) -0.006(7) 0.021(8) 0.031(7)
C30 0.15(2) 0.050(12) 0.075(10) -0.015(9) 0.014(13) 0.017(12)
C31 0.107(12) 0.044(9) 0.081(10) -0.013(7) 0.018(10) 0.028(7)
C32 0.103(15) 0.050(11) 0.078(11) -0.013(8) -0.001(11) -0.003(10)
C33 0.100(13) 0.061(14) 0.101(17) -0.020(11) -0.001(14) 0.015(11)
C34 0.041(5) 0.040(4) 0.040(4) -0.002(3) 0.004(3) 0.006(3)
C35 0.055(6) 0.065(6) 0.042(4) 0.007(4) 0.007(4) 0.035(4)
C40 0.143(11) 0.072(7) 0.041(5) 0.000(5) 0.011(6) 0.031(6)
C39 0.138(8) 0.124(7) 0.073(4) 0.035(5) 0.045(5) 0.059(6)
C38 0.138(8) 0.124(7) 0.073(4) 0.035(5) 0.045(5) 0.059(6)
C37 0.138(8) 0.124(7) 0.073(4) 0.035(5) 0.045(5) 0.059(6)
C36 0.077(7) 0.098(8) 0.062(6) 0.035(6) 0.009(5) 0.005(5)
C41 0.045(5) 0.036(4) 0.037(4) -0.001(3) 0.002(4) 0.005(4)
C42 0.050(6) 0.058(6) 0.040(5) 0.010(4) 0.007(4) 0.020(5)
C43 0.066(13) 0.069(10) 0.050(7) 0.021(8) -0.027(8) -0.030(9)
C44 0.09(3) 0.075(12) 0.048(15) 0.007(10) -0.03(2) -0.028(11)
C45 0.090(18) 0.11(2) 0.042(10) 0.016(16) -0.027(13) -0.052(16)
C46 0.076(13) 0.083(9) 0.068(14) 0.019(9) -0.039(10) -0.022(10)
C47 0.084(11) 0.080(9) 0.091(11) 0.025(9) -0.043(9) -0.015(9)
C48 0.12(2) 0.081(16) 0.097(14) 0.017(12) -0.042(15) -0.053(17)
C49 0.082(12) 0.089(18) 0.12(2) 0.010(17) -0.035(13) -0.008(11)
C50 0.084(11) 0.080(9) 0.091(11) 0.025(9) -0.043(9) -0.015(9)
C51 0.065(6) 0.061(6) 0.079(6) 0.010(5) 0.021(5) 0.018(4)
C52 0.052(12) 0.12(2) 0.106(15) 0.006(17) 0.011(11) 0.021(14)
C53 0.07(2) 0.060(15) 0.089(16) 0.007(14) 0.038(13) 0.024(14)
C54 0.110(15) 0.058(8) 0.087(13) 0.006(10) 0.024(11) 0.017(9)
C55 0.127(17) 0.073(14) 0.087(13) -0.016(12) 0.027(11) 0.007(12)
C56 0.15(3) 0.089(18) 0.14(3) -0.014(18) 0.04(2) -0.016(16)
C57 0.13(2) 0.10(2) 0.08(2) -0.056(18) -0.001(16) 0.016(19)
C58 0.15(3) 0.13(3) 0.092(15) -0.015(18) 0.033(17) 0.02(2)

loop_
_atom_type_symbol
_atom_type_description
_atom_type_scat_dispersion_real
_atom_type_scat_dispersion_imag
_atom_type_scat_source
C C 0.0033 0.0016 'International Tables Vol C Tables 4.2.6.8 and 6.1.1.4'
H H 0.0000 0.0000 'International Tables Vol C Tables 4.2.6.8 and 6.1.1.4'
N N 0.0061 0.0033 'International Tables Vol C Tables 4.2.6.8 and 6.1.1.4'
O O 0.0106 0.0060 'International Tables Vol C Tables 4.2.6.8 and 6.1.1.4'
U U -9.6767 9.6646 'International Tables Vol C Tables 4.2.6.8 and 6.1.1.4'

loop_
_geom_angle_atom_site_label_1
_geom_angle_atom_site_label_2
_geom_angle_atom_site_label_3
_geom_angle
_geom_angle_site_symmetry_1
_geom_angle_site_symmetry_3
O1 U1 O2 127.97(18) . .
O1 U1 N1 66.29(19) . .
O2 U1 N1 62.08(19) . .
O3 U1 O1 158.93(18) . .
O3 U1 O1 79.07(18) 15_566 .
O3 U1 O2 152.95(18) 15_566 .
O3 U1 O2 72.99(18) . .
O3 U1 O3 80.0(3) . 15_566
O3 U1 N1 144.66(19) 15_566 .
O3 U1 N1 134.78(19) . .
O4 U1 O1 89.6(2) . .
O4 U1 O2 92.6(2) . .
O4 U1 O3 91.7(2) . .
O4 U1 O3 87.3(2) . 15_566
O4 U1 N1 85.7(2) . .
O5 U1 O1 89.1(2) . .
O5 U1 O2 86.9(2) . .
O5 U1 O3 90.1(2) . .
O5 U1 O3 94.1(2) . 15_566
O5 U1 O4 177.9(2) . .
O5 U1 N1 92.2(2) . .
C1 O1 U1 120.5(5) . .
C25 O2 U1 117.3(5) . .
U1 O3 U1 136.8(3) . 12_767
U1 O3 O3 50.19(19) . 15_566
U1 O3 O3 119.6(3) 12_767 15_566
U1 O3 O3 49.83(18) 12_767 12_767
U1 O3 O3 117.7(3) . 12_767
O3 O3 O3 74.28(18) 15_566 12_767
C13 N1 U1 123.6(5) . .
C13 N1 C20 124.1(7) . .
C20 N1 U1 111.4(5) . .
C34 N2 C41 133.3(7) . .
O1 C1 C2 122.2(7) . .
O1 C1 C41 120.9(7) . 15_566
C41 C1 C2 116.9(7) 15_566 .
C1 C2 C13 121.2(7) . .
C3 C2 C1 117.3(8) . .
C3 C2 C13 121.4(8) . .
C4 C3 C2 125.3(8) . .
C3 C4 C5 116.9(13) . .
C3 C4 C42 116.4(8) . 15_566
C3 C4 C43 123.1(15) . .
C42 C4 C5 126.5(13) 15_566 .
C42 C4 C43 119.8(15) 15_566 .
C6 C5 C4 108(2) . .
C6 C5 C7 112(3) . .
C6 C5 C8 114(2) . .
C7 C5 C4 106(3) . .
C7 C5 C8 102(2) . .
C8 C5 C4 114(2) . .
C9 C8 C5 121(2) . .
C8 C9 C10 112(3) . .
C8 C9 C11 111(2) . .
C10 C9 C11 106(3) . .
C12 C9 C8 111.6(18) . .
C12 C9 C10 111(2) . .
C12 C9 C11 105.3(18) . .
N1 C13 C2 121.3(7) . .
N1 C13 C14 122.5(7) . .
C2 C13 C14 116.2(7) . .
C14 C19 C18 120.0 . .
C19 C14 C13 118.5(5) . .
C15 C14 C13 121.1(5) . .
C15 C14 C19 120.0 . .
C14 C15 C16 120.0 . .
C17 C16 C15 120.0 . .
C16 C17 C18 120.0 . .
C17 C18 C19 120.0 . .
N1 C20 C25 113.2(7) . .
C21 C20 N1 125.7(8) . .
C21 C20 C25 120.9(8) . .
C20 C21 C22 122.1(8) . .
C21 C22 C23 117.5(8) . .
C21 C22 C51 121.2(8) . .
C23 C22 C51 121.2(8) . .
C24 C23 C22 122.6(8) . .
C23 C24 C25 119.4(8) . .
C23 C24 C34 121.3(8) . .
C34 C24 C25 119.2(8) . .
O2 C25 C20 118.3(7) . .
O2 C25 C24 124.2(7) . .
C20 C25 C24 117.4(7) . .
C31 C29 C51 125.5(15) . .
C29 C31 C30 108.5(17) . .
C29 C31 C33 110.2(18) . .
C30 C31 C33 105.3(19) . .
C32 C31 C29 113.5(18) . .
C32 C31 C30 109.5(16) . .
C32 C31 C33 109.5(19) . .
N2 C34 C24 120.6(8) . .
N2 C34 C35 119.9(7) . .
C24 C34 C35 119.4(7) . .
C40 C35 C34 118.8(6) . .
C40 C35 C36 120.0 . .
C36 C35 C34 121.1(6) . .
C35 C40 C39 120.0 . .
C38 C39 C40 120.0 . .
C37 C38 C39 120.0 . .
C38 C37 C36 120.0 . .
C37 C36 C35 120.0 . .
C1 C41 N2 111.5(7) 12_767 .
C42 C41 N2 126.8(8) . .
C42 C41 C1 121.6(8) . 12_767
C4 C42 C41 121.7(9) 12_767 .
C4 C43 C44 111(3) . .
C4 C43 C45 115(3) . .
C4 C43 C46 108(3) . .
C44 C43 C46 109(2) . .
C45 C43 C44 100(4) . .
C45 C43 C46 113(2) . .
C47 C46 C43 123(3) . .
C46 C47 C48 111(3) . .
C46 C47 C49 99(2) . .
C46 C47 C50 118(4) . .
C48 C47 C49 104(2) . .
C48 C47 C50 116(3) . .
C50 C47 C49 106(3) . .
C22 C51 C28 110.1(12) . .
C22 C51 C29 108.5(10) . .
C22 C51 C52 104.1(14) . .
C22 C51 C53 114.8(15) . .
C27 C51 C22 114.4(10) . .
C27 C51 C28 106.7(15) . .
C27 C51 C29 108.1(13) . .
C28 C51 C29 109.0(15) . .
C53 C51 C52 99(2) . .
C54 C51 C22 112.5(14) . .
C54 C51 C52 106.9(19) . .
C54 C51 C53 117.4(19) . .
C51 C54 C55 116(2) . .
C54 C55 C56 104(3) . .
C54 C55 C58 112(3) . .
C56 C55 C58 111(3) . .
C57 C55 C54 120(3) . .
C57 C55 C56 103(4) . .
C57 C55 C58 106(3) . .

loop_
_geom_bond_atom_site_label_1
_geom_bond_atom_site_label_2
_geom_bond_distance
_geom_bond_site_symmetry_2
U1 O1 2.350(5) .
U1 O2 2.428(5) .
U1 O3 2.315(5) .
U1 O3 2.328(5) 15_566
U1 O4 1.779(5) .
U1 O5 1.768(5) .
U1 N1 2.602(6) .
O1 C1 1.284(9) .
O2 C25 1.290(9) .
O3 O3 2.984(8) 15_566
O3 O3 2.984(8) 12_767
N1 C13 1.304(10) .
N1 C20 1.401(10) .
N2 C34 1.313(10) .
N2 C41 1.420(10) .
C1 C2 1.451(11) .
C1 C41 1.414(11) 15_566
C2 C3 1.392(11) .
C2 C13 1.458(12) .
C3 C4 1.385(12) .
C4 C5 1.59(4) .
C4 C42 1.388(12) 15_566
C4 C43 1.47(4) .
C5 C6 1.527(17) .
C5 C7 1.542(18) .
C5 C8 1.546(17) .
C8 C9 1.533(17) .
C9 C10 1.535(18) .
C9 C11 1.543(17) .
C9 C12 1.515(17) .
C13 C14 1.499(9) .
C19 C14 1.3900 .
C19 C18 1.3900 .
C14 C15 1.3900 .
C15 C16 1.3900 .
C16 C17 1.3900 .
C17 C18 1.3900 .
C20 C21 1.385(11) .
C20 C25 1.428(11) .
C21 C22 1.395(12) .
C22 C23 1.402(12) .
C22 C51 1.530(13) .
C23 C24 1.399(12) .
C24 C25 1.434(11) .
C24 C34 1.421(12) .
C27 C51 1.520(15) .
C28 C51 1.551(16) .
C29 C31 1.548(17) .
C29 C51 1.563(15) .
C30 C31 1.550(17) .
C31 C32 1.528(17) .
C31 C33 1.561(17) .
C34 C35 1.504(10) .
C35 C40 1.3900 .
C35 C36 1.3900 .
C40 C39 1.3900 .
C39 C38 1.3900 .
C38 C37 1.3900 .
C37 C36 1.3900 .
C41 C42 1.389(11) .
C43 C44 1.540(18) .
C43 C45 1.533(18) .
C43 C46 1.543(18) .
C46 C47 1.534(18) .
C47 C48 1.541(18) .
C47 C49 1.548(18) .
C47 C50 1.544(19) .
C51 C52 1.583(18) .
C51 C53 1.538(17) .
C51 C54 1.515(17) .
C54 C55 1.524(19) .
C55 C56 1.539(19) .
C55 C57 1.521(19) .
C55 C58 1.541(19) .
